data_7247299
loop_
_publ_author_name
'Luo, Jian'
'Zhong, Ai-Qing'
'Qiu, Jia-Hao'
'Liu, Xiong-Wei'
'Tian, You-Ping'
'Zhang, Bao-Hua'
'Chen, Guo-Shu'
'Shu, Wei'
'Liu, Yun-Lin'

_publ_section_title
;
 Green and effective synthesis of multisubstituted \a-pyrones via K2CO3
 catalyzed formal insertion of ketenimines into C(CO)--C bonds of
 1,3-diketones
;
_journal_issue 20
_journal_name_full 'Green Chemistry'
_journal_page_first 8057
_journal_page_last 8067
_journal_paper_doi 10.1039/D3GC02073H
_journal_volume 25
_journal_year 2023
_chemical_formula_moiety 'C36 H27 N O'
_chemical_formula_sum 'C36 H27 N O'
_chemical_formula_weight 489.58
_space_group_crystal_system triclinic
_space_group_IT_number 2
_space_group_name_Hall '-P 1'
_space_group_name_H-M_alt 'P -1'
_atom_sites_solution_hydrogens geom
_atom_sites_solution_primary dual
_audit_creation_date 2023-02-21
_audit_creation_method
;
Olex2 1.5
(compiled 2022.04.07 svn.rca3783a0 for OlexSys, GUI svn.r6498)
;
_audit_update_record
;
2023-02-28 deposited with the CCDC.	2023-09-01 downloaded from the CCDC.
;
_cell_angle_alpha 86.936(6)
_cell_angle_beta 75.711(7)
_cell_angle_gamma 69.063(7)
_cell_formula_units_Z 2
_cell_length_a 10.3653(9)
_cell_length_b 11.5399(8)
_cell_length_c 12.1483(9)
_cell_measurement_reflns_used 3520
_cell_measurement_temperature 170.00(10)
_cell_measurement_theta_max 72.3790
_cell_measurement_theta_min 3.6960
_cell_volume 1314.21(19)
_computing_cell_refinement 'CrysAlisPro 1.171.38.43f (Rigaku OD, 2015)'
_computing_data_collection 'CrysAlisPro 1.171.38.43f (Rigaku OD, 2015)'
_computing_data_reduction 'CrysAlisPro 1.171.38.43f (Rigaku OD, 2015)'
_computing_molecular_graphics 'Olex2 1.5 (Dolomanov et al., 2009)'
_computing_publication_material 'Olex2 1.5 (Dolomanov et al., 2009)'
_computing_structure_refinement 'SHELXL 2018/3 (Sheldrick, 2015)'
_computing_structure_solution 'SHELXT 2018/2 (Sheldrick, 2018)'
_diffrn_ambient_environment N~2~
_diffrn_ambient_temperature 170.00(10)
_diffrn_detector 'CCD plate'
_diffrn_detector_area_resol_mean 5.2684
_diffrn_detector_type AtlasS2
_diffrn_measured_fraction_theta_full 0.999
_diffrn_measured_fraction_theta_max 0.968
_diffrn_measurement_details
;
List of Runs (angles in degrees, time in seconds):

  # Type    Start    End  Width  t~exp~   \w     \q     \k     \f   Frames
#--------------------------------------------------------------------------
  1  \w    -62.00  29.00   1.00    1.00    --  -40.73  38.00   0.00   91
  2  \w    -60.00  -3.00   1.00    1.00    --  -40.73  77.00 150.00   57
  3  \w     57.00  97.00   1.00    1.00    --   40.73-125.00   0.00   40
  4  \w     37.00 136.00   1.00    1.00    --  106.95 -61.00 -60.00   99
  5  \w     77.00 120.00   1.00    1.00    --  106.95-125.00   0.00   43
  6  \w     64.00 105.00   1.00    1.00    --  106.95 -94.00  60.00   41
  7  \w     31.00 134.00   1.00    1.00    --  106.95 -30.00 150.00  103
  8  \w     81.00 178.00   1.00    1.00    --  106.95  30.00 150.00   97
  9  \w    138.00 170.00   1.00    1.00    --  106.95  45.00 -30.00   32
 10  \w    134.00 162.00   1.00    1.00    --  106.95 125.00-120.00   28
 11  \w     99.00 144.00   1.00    1.00    --  106.95 125.00-150.00   45
 12  \w     94.00 123.00   1.00    1.00    --  106.95 125.00-120.00   29
 13  \w     81.00 108.00   1.00    1.00    --  106.95  45.00 -30.00   27
 14  \w     80.00 141.00   1.00    1.00    --  106.95  30.00  60.00   61
 15  \w     37.00 117.00   1.00    1.00    --  106.95-125.00-150.00   80
 16  \w     49.00 132.00   1.00    1.00    --  106.95 -77.00-180.00   83
 17  \w    -94.00 -22.00   1.00    1.00    --  -40.73 -38.00  30.00   72
 18  \w   -116.00 -15.00   1.00    1.00    --  -40.73 -77.00-150.00  101
;
_diffrn_measurement_device 'four-circle diffractometer'
_diffrn_measurement_device_type 'SuperNova, Dual, Cu at zero, AtlasS2'
_diffrn_measurement_method '\w scans'
_diffrn_orient_matrix_type 'CrysAlisPro convention (1999,Acta A55,543-557)'
_diffrn_orient_matrix_UB_11 -0.1418741000
_diffrn_orient_matrix_UB_12 -0.0232004000
_diffrn_orient_matrix_UB_13 0.0313232000
_diffrn_orient_matrix_UB_21 0.0519335000
_diffrn_orient_matrix_UB_22 -0.0884528000
_diffrn_orient_matrix_UB_23 0.0923514000
_diffrn_orient_matrix_UB_31 -0.0640566000
_diffrn_orient_matrix_UB_32 0.1099953000
_diffrn_orient_matrix_UB_33 0.0874068000
_diffrn_radiation_monochromator mirror
_diffrn_radiation_probe x-ray
_diffrn_radiation_type 'Cu K\a'
_diffrn_radiation_wavelength 1.54184
_diffrn_reflns_av_R_equivalents 0.0343
_diffrn_reflns_av_unetI/netI 0.0471
_diffrn_reflns_Laue_measured_fraction_full 0.999
_diffrn_reflns_Laue_measured_fraction_max 0.968
_diffrn_reflns_limit_h_max 12
_diffrn_reflns_limit_h_min -12
_diffrn_reflns_limit_k_max 14
_diffrn_reflns_limit_k_min -10
_diffrn_reflns_limit_l_max 14
_diffrn_reflns_limit_l_min -14
_diffrn_reflns_number 8974
_diffrn_reflns_point_group_measured_fraction_full 0.999
_diffrn_reflns_point_group_measured_fraction_max 0.968
_diffrn_reflns_theta_full 67.684
_diffrn_reflns_theta_max 73.360
_diffrn_reflns_theta_min 3.757
_diffrn_source 'micro-focus sealed X-ray tube'
_diffrn_source_type 'SuperNova (Cu) X-ray Source'
_exptl_absorpt_coefficient_mu 0.568
_exptl_absorpt_correction_T_max 1.00000
_exptl_absorpt_correction_T_min 0.86081
_exptl_absorpt_correction_type multi-scan
_exptl_absorpt_process_details
;
CrysAlisPro 1.171.38.43f (Rigaku Oxford Diffraction, 2015)
Empirical absorption correction using spherical harmonics,
 implemented in SCALE3 ABSPACK scaling algorithm.
;
_exptl_crystal_colour 'light colourless'
_exptl_crystal_density_diffrn 1.237
_exptl_crystal_description block
_exptl_crystal_F_000 516
_exptl_crystal_size_max 0.14
_exptl_crystal_size_mid 0.12
_exptl_crystal_size_min 0.1
_refine_diff_density_max 0.182
_refine_diff_density_min -0.255
_refine_diff_density_rms 0.043
_refine_ls_extinction_method none
_refine_ls_goodness_of_fit_ref 1.164
_refine_ls_hydrogen_treatment constr
_refine_ls_matrix_type full
_refine_ls_number_parameters 344
_refine_ls_number_reflns 5121
_refine_ls_number_restraints 0
_refine_ls_restrained_S_all 1.164
_refine_ls_R_factor_all 0.0652
_refine_ls_R_factor_gt 0.0485
_refine_ls_shift/su_max 0.000
_refine_ls_shift/su_mean 0.000
_refine_ls_structure_factor_coef Fsqd
_refine_ls_weighting_details 'w=1/[\s^2^(Fo^2^)+(0.0449P)^2^+0.2544P] where P=(Fo^2^+2Fc^2^)/3'
_refine_ls_weighting_scheme calc
_refine_ls_wR_factor_gt 0.1269
_refine_ls_wR_factor_ref 0.1374
_reflns_Friedel_coverage 0.000
_reflns_number_gt 3960
_reflns_number_total 5121
_reflns_threshold_expression 'I > 2\s(I)'
_cod_data_source_file d3gc02073h2.cif
_cod_data_source_block ly1210
_cod_depositor_comments 'Adding full bibliography for 7247297--7247301.cif.'
_cod_database_code 7247299
_shelx_shelxl_version_number 2018/3
_shelx_space_group_comment
;
The symmetry employed for this shelxl refinement is uniquely defined
by the following loop, which should always be used as a source of
symmetry information in preference to the above space-group names.
They are only intended as comments.
;
_shelx_estimated_absorpt_t_max 0.945
_shelx_estimated_absorpt_t_min 0.925
_olex2_refinement_description
;
1. Fixed Uiso
 At 1.2 times of:
  All C(H) groups
 At 1.5 times of:
  All C(H,H,H) groups
2.a Aromatic/amide H refined with riding coordinates:
 C16(H16), C7(H7), C19(H19), C12(H12), C13(H13), C28(H28), C9(H9), C23(H23),
 C3(H3), C25(H25), C10(H10), C32(H32), C6(H6), C22(H22), C26(H26), C27(H27),
 C20(H20), C5(H5), C36(H36), C21(H21), C4(H4), C33(H33), C34(H34), C35(H35)
2.b Idealised Me refined as rotating group:
 C14(H14A,H14B,H14C)
;
_olex2_submission_special_instructions 'No special instructions were received'
_oxdiff_exptl_absorpt_empirical_details
;
Empirical correction (ABSPACK) includes:
- Absorption correction using spherical harmonics
- Frame scaling
;
_oxdiff_exptl_absorpt_empirical_full_max 1.341
_oxdiff_exptl_absorpt_empirical_full_min 0.689

loop_
_space_group_symop_operation_xyz
'x, y, z'
'-x, -y, -z'

loop_
_atom_site_label
_atom_site_type_symbol
_atom_site_fract_x
_atom_site_fract_y
_atom_site_fract_z
_atom_site_U_iso_or_equiv
_atom_site_adp_type
_atom_site_occupancy
_atom_site_site_symmetry_order
_atom_site_calc_flag
_atom_site_refinement_flags_posn
_atom_site_refinement_flags_adp
_atom_site_refinement_flags_occupancy
_atom_site_disorder_assembly
_atom_site_disorder_group
O1 O 0.58080(14) 0.41508(13) 0.61044(11) 0.0343(3) Uani 1 1 d . . . . .
N1 N 0.39577(16) 0.34558(14) 0.66223(12) 0.0271(3) Uani 1 1 d . . . . .
C8 C 0.28466(18) 0.33010(17) 0.62158(14) 0.0266(4) Uani 1 1 d . . . . .
C17 C 0.21551(19) 0.53964(17) 0.92977(15) 0.0283(4) Uani 1 1 d . . . . .
C16 C 0.24979(19) 0.49585(17) 0.81935(15) 0.0281(4) Uani 1 1 d . . . . .
H16 H 0.195110 0.540056 0.770255 0.034 Uiso 1 1 calc R U . . .
C18 C 0.0918(2) 0.65663(18) 0.96671(14) 0.0297(4) Uani 1 1 d . . . . .
C15 C 0.36538(19) 0.38599(17) 0.77875(14) 0.0279(4) Uani 1 1 d . . . . .
C24 C 0.3008(2) 0.47104(18) 1.00471(15) 0.0294(4) Uani 1 1 d . . . . .
C29 C 0.4181(2) 0.35991(18) 0.96291(15) 0.0297(4) Uani 1 1 d . . . . .
C1 C 0.52212(19) 0.34681(17) 0.58961(14) 0.0273(4) Uani 1 1 d . . . . .
C30 C 0.44871(19) 0.31597(18) 0.84796(15) 0.0292(4) Uani 1 1 d . . . . .
C2 C 0.59029(18) 0.25469(18) 0.49151(15) 0.0284(4) Uani 1 1 d . . . . .
C31 C 0.5637(2) 0.19401(19) 0.80683(15) 0.0323(4) Uani 1 1 d . . . . .
C7 C 0.6714(2) 0.28437(19) 0.39286(15) 0.0330(4) Uani 1 1 d . . . . .
H7 H 0.672893 0.364489 0.384425 0.040 Uiso 1 1 calc R U . . .
C19 C -0.0383(2) 0.67244(19) 0.94259(16) 0.0351(4) Uani 1 1 d . . . . .
H19 H -0.048478 0.607745 0.907371 0.042 Uiso 1 1 calc R U . . .
C12 C 0.0796(2) 0.26987(19) 0.65243(16) 0.0342(4) Uani 1 1 d . . . . .
H12 H 0.015235 0.239185 0.700424 0.041 Uiso 1 1 calc R U . . .
C13 C 0.1889(2) 0.28263(18) 0.69158(15) 0.0310(4) Uani 1 1 d . . . . .
H13 H 0.198099 0.259435 0.764561 0.037 Uiso 1 1 calc R U . . .
C28 C 0.4996(2) 0.2914(2) 1.03884(17) 0.0377(5) Uani 1 1 d . . . . .
H28 H 0.575486 0.218021 1.012737 0.045 Uiso 1 1 calc R U . . .
C11 C 0.0638(2) 0.3017(2) 0.54365(17) 0.0358(4) Uani 1 1 d . . . . .
C9 C 0.2668(2) 0.3671(2) 0.51416(16) 0.0348(4) Uani 1 1 d . . . . .
H9 H 0.327222 0.402880 0.467879 0.042 Uiso 1 1 calc R U . . .
C23 C 0.1031(2) 0.75512(19) 1.02050(16) 0.0348(4) Uani 1 1 d . . . . .
H23 H 0.188978 0.746585 1.036898 0.042 Uiso 1 1 calc R U . . .
C3 C 0.5887(2) 0.13465(19) 0.50370(18) 0.0391(5) Uani 1 1 d . . . . .
H3 H 0.533764 0.114696 0.569445 0.047 Uiso 1 1 calc R U . . .
C25 C 0.2691(2) 0.5065(2) 1.12144(16) 0.0367(5) Uani 1 1 d . . . . .
H25 H 0.190328 0.576583 1.151021 0.044 Uiso 1 1 calc R U . . .
C10 C 0.1588(2) 0.3507(2) 0.47572(17) 0.0394(5) Uani 1 1 d . . . . .
H10 H 0.150021 0.373274 0.402531 0.047 Uiso 1 1 calc R U . . .
C32 C 0.7053(2) 0.1825(2) 0.76545(17) 0.0378(5) Uani 1 1 d . . . . .
H32 H 0.730492 0.252460 0.763124 0.045 Uiso 1 1 calc R U . . .
C6 C 0.7499(2) 0.1949(2) 0.30710(16) 0.0410(5) Uani 1 1 d . . . . .
H6 H 0.804026 0.214891 0.240893 0.049 Uiso 1 1 calc R U . . .
C22 C -0.0112(2) 0.8651(2) 1.04983(17) 0.0408(5) Uani 1 1 d . . . . .
H22 H -0.002419 0.929272 1.087051 0.049 Uiso 1 1 calc R U . . .
C26 C 0.3523(3) 0.4395(2) 1.19105(17) 0.0431(5) Uani 1 1 d . . . . .
H26 H 0.331532 0.465987 1.266481 0.052 Uiso 1 1 calc R U . . .
C27 C 0.4688(2) 0.3311(2) 1.14924(18) 0.0441(5) Uani 1 1 d . . . . .
H27 H 0.525201 0.286085 1.196937 0.053 Uiso 1 1 calc R U . . .
C20 C -0.1525(2) 0.7837(2) 0.97064(18) 0.0432(5) Uani 1 1 d . . . . .
H20 H -0.238318 0.793462 0.953550 0.052 Uiso 1 1 calc R U . . .
C5 C 0.7482(2) 0.0757(2) 0.31959(18) 0.0460(5) Uani 1 1 d . . . . .
H5 H 0.800675 0.015930 0.261465 0.055 Uiso 1 1 calc R U . . .
C36 C 0.5295(2) 0.0880(2) 0.80904(19) 0.0454(5) Uani 1 1 d . . . . .
H36 H 0.435218 0.093847 0.836263 0.054 Uiso 1 1 calc R U . . .
C21 C -0.1387(2) 0.8800(2) 1.02392(18) 0.0453(5) Uani 1 1 d . . . . .
H21 H -0.215050 0.954737 1.042310 0.054 Uiso 1 1 calc R U . . .
C4 C 0.6687(2) 0.0448(2) 0.4183(2) 0.0487(6) Uani 1 1 d . . . . .
H4 H 0.669093 -0.035831 0.427088 0.058 Uiso 1 1 calc R U . . .
C33 C 0.8095(2) 0.0682(2) 0.72758(19) 0.0479(6) Uani 1 1 d . . . . .
H33 H 0.903867 0.061892 0.699982 0.057 Uiso 1 1 calc R U . . .
C14 C -0.0538(2) 0.2856(2) 0.50082(19) 0.0496(6) Uani 1 1 d . . . . .
H14A H -0.038693 0.198847 0.495491 0.074 Uiso 1 1 calc R U . . .
H14B H -0.053576 0.320154 0.427137 0.074 Uiso 1 1 calc R U . . .
H14C H -0.143852 0.327654 0.552575 0.074 Uiso 1 1 calc R U . . .
C34 C 0.7736(3) -0.0364(2) 0.7307(2) 0.0538(6) Uani 1 1 d . . . . .
H34 H 0.843542 -0.113219 0.705442 0.065 Uiso 1 1 calc R U . . .
C35 C 0.6332(3) -0.0262(2) 0.7715(2) 0.0565(6) Uani 1 1 d . . . . .
H35 H 0.608308 -0.096331 0.773729 0.068 Uiso 1 1 calc R U . . .

loop_
_atom_site_aniso_label
_atom_site_aniso_U_11
_atom_site_aniso_U_22
_atom_site_aniso_U_33
_atom_site_aniso_U_23
_atom_site_aniso_U_13
_atom_site_aniso_U_12
O1 0.0334(7) 0.0422(8) 0.0326(7) -0.0030(6) -0.0051(6) -0.0210(6)
N1 0.0259(8) 0.0376(9) 0.0202(7) -0.0022(6) -0.0035(6) -0.0149(7)
C8 0.0235(9) 0.0311(10) 0.0246(9) -0.0038(7) -0.0032(7) -0.0101(7)
C17 0.0292(9) 0.0354(10) 0.0243(9) 0.0008(7) -0.0043(7) -0.0176(8)
C16 0.0277(9) 0.0357(10) 0.0238(8) 0.0033(7) -0.0058(7) -0.0153(8)
C18 0.0327(10) 0.0365(10) 0.0205(8) 0.0011(7) -0.0001(7) -0.0175(8)
C15 0.0275(9) 0.0357(10) 0.0230(8) -0.0001(7) -0.0040(7) -0.0156(8)
C24 0.0342(10) 0.0385(10) 0.0233(9) 0.0026(7) -0.0067(7) -0.0224(8)
C29 0.0305(9) 0.0412(11) 0.0249(9) 0.0052(8) -0.0081(7) -0.0214(8)
C1 0.0259(9) 0.0331(10) 0.0241(9) 0.0025(7) -0.0059(7) -0.0122(8)
C30 0.0272(9) 0.0363(10) 0.0274(9) 0.0028(7) -0.0061(7) -0.0157(8)
C2 0.0224(9) 0.0376(10) 0.0259(9) -0.0027(8) -0.0059(7) -0.0110(8)
C31 0.0313(10) 0.0391(11) 0.0268(9) 0.0030(8) -0.0081(8) -0.0125(8)
C7 0.0302(10) 0.0409(11) 0.0276(9) 0.0010(8) -0.0047(7) -0.0137(8)
C19 0.0347(10) 0.0418(11) 0.0313(10) 0.0030(8) -0.0038(8) -0.0193(9)
C12 0.0288(10) 0.0410(11) 0.0348(10) -0.0025(8) -0.0009(8) -0.0186(9)
C13 0.0311(10) 0.0371(10) 0.0264(9) -0.0001(8) -0.0041(7) -0.0155(8)
C28 0.0361(11) 0.0498(13) 0.0348(10) 0.0089(9) -0.0145(9) -0.0212(10)
C11 0.0263(9) 0.0438(12) 0.0376(10) -0.0073(9) -0.0062(8) -0.0127(9)
C9 0.0301(10) 0.0501(12) 0.0282(9) 0.0058(8) -0.0062(8) -0.0202(9)
C23 0.0390(11) 0.0392(11) 0.0283(9) 0.0005(8) -0.0021(8) -0.0202(9)
C3 0.0379(11) 0.0397(11) 0.0376(11) -0.0054(9) 0.0009(9) -0.0170(9)
C25 0.0469(12) 0.0440(12) 0.0267(9) 0.0001(8) -0.0062(9) -0.0268(10)
C10 0.0325(10) 0.0609(14) 0.0296(10) 0.0045(9) -0.0111(8) -0.0202(10)
C32 0.0321(10) 0.0442(12) 0.0383(11) 0.0015(9) -0.0085(8) -0.0150(9)
C6 0.0350(11) 0.0581(14) 0.0256(9) -0.0020(9) -0.0014(8) -0.0150(10)
C22 0.0524(13) 0.0360(11) 0.0317(10) -0.0003(8) 0.0016(9) -0.0207(10)
C26 0.0612(14) 0.0580(14) 0.0236(9) 0.0063(9) -0.0144(9) -0.0351(12)
C27 0.0511(13) 0.0622(15) 0.0344(11) 0.0140(10) -0.0226(10) -0.0319(12)
C20 0.0339(11) 0.0499(13) 0.0428(12) 0.0077(10) -0.0041(9) -0.0158(10)
C5 0.0392(12) 0.0514(14) 0.0379(11) -0.0192(10) -0.0004(9) -0.0077(10)
C36 0.0375(12) 0.0423(12) 0.0539(13) 0.0048(10) -0.0036(10) -0.0167(10)
C21 0.0434(12) 0.0369(12) 0.0426(12) 0.0045(9) 0.0040(10) -0.0089(10)
C4 0.0474(13) 0.0413(13) 0.0524(13) -0.0116(10) 0.0010(11) -0.0168(11)
C33 0.0328(11) 0.0536(14) 0.0490(13) 0.0023(11) -0.0059(10) -0.0084(10)
C14 0.0330(11) 0.0751(17) 0.0474(13) -0.0060(12) -0.0111(10) -0.0253(11)
C34 0.0495(14) 0.0420(13) 0.0528(14) 0.0015(11) -0.0054(11) -0.0010(11)
C35 0.0595(16) 0.0370(13) 0.0680(16) 0.0061(11) -0.0065(13) -0.0175(12)

loop_
_atom_type_symbol
_atom_type_description
_atom_type_scat_dispersion_real
_atom_type_scat_dispersion_imag
_atom_type_scat_source
C C 0.0181 0.0091 'International Tables Vol C Tables 4.2.6.8 and 6.1.1.4'
H H 0.0000 0.0000 'International Tables Vol C Tables 4.2.6.8 and 6.1.1.4'
N N 0.0311 0.0180 'International Tables Vol C Tables 4.2.6.8 and 6.1.1.4'
O O 0.0492 0.0322 'International Tables Vol C Tables 4.2.6.8 and 6.1.1.4'

loop_
_geom_angle_atom_site_label_1
_geom_angle_atom_site_label_2
_geom_angle_atom_site_label_3
_geom_angle
_geom_angle_site_symmetry_1
_geom_angle_site_symmetry_3
_geom_angle_publ_flag
C8 N1 C15 118.56(14) . . ?
C1 N1 C8 122.43(14) . . ?
C1 N1 C15 117.81(14) . . ?
C13 C8 N1 120.11(16) . . ?
C9 C8 N1 120.74(16) . . ?
C9 C8 C13 119.09(17) . . ?
C16 C17 C18 118.70(17) . . ?
C16 C17 C24 118.74(17) . . ?
C24 C17 C18 122.56(16) . . ?
C17 C16 H16 119.2 . . ?
C17 C16 C15 121.69(17) . . ?
C15 C16 H16 119.2 . . ?
C19 C18 C17 119.93(17) . . ?
C23 C18 C17 121.84(17) . . ?
C23 C18 C19 118.16(19) . . ?
C16 C15 N1 118.88(16) . . ?
C30 C15 N1 119.45(17) . . ?
C30 C15 C16 121.66(16) . . ?
C29 C24 C17 119.29(16) . . ?
C25 C24 C17 122.48(19) . . ?
C25 C24 C29 118.17(18) . . ?
C24 C29 C30 120.33(17) . . ?
C28 C29 C24 118.67(17) . . ?
C28 C29 C30 120.94(19) . . ?
O1 C1 N1 120.71(16) . . ?
O1 C1 C2 121.00(16) . . ?
N1 C1 C2 118.07(15) . . ?
C15 C30 C29 118.26(17) . . ?
C15 C30 C31 121.27(16) . . ?
C29 C30 C31 120.40(17) . . ?
C7 C2 C1 119.33(17) . . ?
C7 C2 C3 119.73(17) . . ?
C3 C2 C1 120.39(17) . . ?
C32 C31 C30 122.17(18) . . ?
C36 C31 C30 119.64(18) . . ?
C36 C31 C32 118.19(19) . . ?
C2 C7 H7 120.0 . . ?
C6 C7 C2 119.99(19) . . ?
C6 C7 H7 120.0 . . ?
C18 C19 H19 119.6 . . ?
C20 C19 C18 120.71(19) . . ?
C20 C19 H19 119.6 . . ?
C13 C12 H12 119.2 . . ?
C11 C12 H12 119.2 . . ?
C11 C12 C13 121.68(18) . . ?
C8 C13 H13 120.1 . . ?
C12 C13 C8 119.90(17) . . ?
C12 C13 H13 120.1 . . ?
C29 C28 H28 119.4 . . ?
C27 C28 C29 121.3(2) . . ?
C27 C28 H28 119.4 . . ?
C12 C11 C14 121.48(19) . . ?
C10 C11 C12 117.60(18) . . ?
C10 C11 C14 120.92(19) . . ?
C8 C9 H9 120.0 . . ?
C8 C9 C10 120.00(18) . . ?
C10 C9 H9 120.0 . . ?
C18 C23 H23 119.5 . . ?
C22 C23 C18 121.1(2) . . ?
C22 C23 H23 119.5 . . ?
C2 C3 H3 119.9 . . ?
C4 C3 C2 120.2(2) . . ?
C4 C3 H3 119.9 . . ?
C24 C25 H25 119.3 . . ?
C26 C25 C24 121.3(2) . . ?
C26 C25 H25 119.3 . . ?
C11 C10 C9 121.64(19) . . ?
C11 C10 H10 119.2 . . ?
C9 C10 H10 119.2 . . ?
C31 C32 H32 119.6 . . ?
C33 C32 C31 120.8(2) . . ?
C33 C32 H32 119.6 . . ?
C7 C6 H6 119.9 . . ?
C5 C6 C7 120.10(19) . . ?
C5 C6 H6 119.9 . . ?
C23 C22 H22 120.0 . . ?
C23 C22 C21 120.1(2) . . ?
C21 C22 H22 120.0 . . ?
C25 C26 H26 119.8 . . ?
C25 C26 C27 120.31(19) . . ?
C27 C26 H26 119.8 . . ?
C28 C27 C26 120.2(2) . . ?
C28 C27 H27 119.9 . . ?
C26 C27 H27 119.9 . . ?
C19 C20 H20 120.0 . . ?
C21 C20 C19 120.1(2) . . ?
C21 C20 H20 120.0 . . ?
C6 C5 H5 119.8 . . ?
C6 C5 C4 120.34(19) . . ?
C4 C5 H5 119.8 . . ?
C31 C36 H36 119.4 . . ?
C35 C36 C31 121.1(2) . . ?
C35 C36 H36 119.4 . . ?
C22 C21 H21 120.1 . . ?
C20 C21 C22 119.9(2) . . ?
C20 C21 H21 120.1 . . ?
C3 C4 C5 119.6(2) . . ?
C3 C4 H4 120.2 . . ?
C5 C4 H4 120.2 . . ?
C32 C33 H33 119.9 . . ?
C34 C33 C32 120.2(2) . . ?
C34 C33 H33 119.9 . . ?
C11 C14 H14A 109.5 . . ?
C11 C14 H14B 109.5 . . ?
C11 C14 H14C 109.5 . . ?
H14A C14 H14B 109.5 . . ?
H14A C14 H14C 109.5 . . ?
H14B C14 H14C 109.5 . . ?
C33 C34 H34 120.2 . . ?
C33 C34 C35 119.5(2) . . ?
C35 C34 H34 120.2 . . ?
C36 C35 H35 119.9 . . ?
C34 C35 C36 120.1(2) . . ?
C34 C35 H35 119.9 . . ?

loop_
_geom_bond_atom_site_label_1
_geom_bond_atom_site_label_2
_geom_bond_distance
_geom_bond_site_symmetry_2
_geom_bond_publ_flag
O1 C1 1.223(2) . ?
N1 C8 1.428(2) . ?
N1 C15 1.437(2) . ?
N1 C1 1.391(2) . ?
C8 C13 1.389(3) . ?
C8 C9 1.387(3) . ?
C17 C16 1.375(2) . ?
C17 C18 1.487(3) . ?
C17 C24 1.434(3) . ?
C16 H16 0.9300 . ?
C16 C15 1.406(3) . ?
C18 C19 1.396(3) . ?
C18 C23 1.394(3) . ?
C15 C30 1.376(3) . ?
C24 C29 1.425(3) . ?
C24 C25 1.422(3) . ?
C29 C30 1.432(2) . ?
C29 C28 1.422(3) . ?
C1 C2 1.494(2) . ?
C30 C31 1.495(3) . ?
C2 C7 1.387(3) . ?
C2 C3 1.391(3) . ?
C31 C32 1.388(3) . ?
C31 C36 1.388(3) . ?
C7 H7 0.9300 . ?
C7 C6 1.382(3) . ?
C19 H19 0.9300 . ?
C19 C20 1.388(3) . ?
C12 H12 0.9300 . ?
C12 C13 1.387(3) . ?
C12 C11 1.386(3) . ?
C13 H13 0.9300 . ?
C28 H28 0.9300 . ?
C28 C27 1.364(3) . ?
C11 C10 1.385(3) . ?
C11 C14 1.508(3) . ?
C9 H9 0.9300 . ?
C9 C10 1.387(3) . ?
C23 H23 0.9300 . ?
C23 C22 1.381(3) . ?
C3 H3 0.9300 . ?
C3 C4 1.384(3) . ?
C25 H25 0.9300 . ?
C25 C26 1.367(3) . ?
C10 H10 0.9300 . ?
C32 H32 0.9300 . ?
C32 C33 1.386(3) . ?
C6 H6 0.9300 . ?
C6 C5 1.381(3) . ?
C22 H22 0.9300 . ?
C22 C21 1.383(3) . ?
C26 H26 0.9300 . ?
C26 C27 1.403(3) . ?
C27 H27 0.9300 . ?
C20 H20 0.9300 . ?
C20 C21 1.382(3) . ?
C5 H5 0.9300 . ?
C5 C4 1.386(3) . ?
C36 H36 0.9300 . ?
C36 C35 1.382(3) . ?
C21 H21 0.9300 . ?
C4 H4 0.9300 . ?
C33 H33 0.9300 . ?
C33 C34 1.381(3) . ?
C14 H14A 0.9600 . ?
C14 H14B 0.9600 . ?
C14 H14C 0.9600 . ?
C34 H34 0.9300 . ?
C34 C35 1.381(4) . ?
C35 H35 0.9300 . ?

loop_
_geom_torsion_atom_site_label_1
_geom_torsion_atom_site_label_2
_geom_torsion_atom_site_label_3
_geom_torsion_atom_site_label_4
_geom_torsion
_geom_torsion_site_symmetry_1
_geom_torsion_site_symmetry_2
_geom_torsion_site_symmetry_3
_geom_torsion_site_symmetry_4
_geom_torsion_publ_flag
O1 C1 C2 C7 -34.6(3) . . . . ?
O1 C1 C2 C3 136.9(2) . . . . ?
N1 C8 C13 C12 178.83(16) . . . . ?
N1 C8 C9 C10 179.63(18) . . . . ?
N1 C15 C30 C29 178.59(15) . . . . ?
N1 C15 C30 C31 -4.4(3) . . . . ?
N1 C1 C2 C7 150.74(17) . . . . ?
N1 C1 C2 C3 -37.8(3) . . . . ?
C8 N1 C15 C16 -54.5(2) . . . . ?
C8 N1 C15 C30 124.79(18) . . . . ?
C8 N1 C1 O1 143.65(18) . . . . ?
C8 N1 C1 C2 -41.7(2) . . . . ?
C8 C9 C10 C11 2.2(3) . . . . ?
C17 C16 C15 N1 -179.79(16) . . . . ?
C17 C16 C15 C30 0.9(3) . . . . ?
C17 C18 C19 C20 -176.29(17) . . . . ?
C17 C18 C23 C22 177.16(17) . . . . ?
C17 C24 C29 C30 -1.2(3) . . . . ?
C17 C24 C29 C28 -178.58(17) . . . . ?
C17 C24 C25 C26 -179.91(18) . . . . ?
C16 C17 C18 C19 48.7(2) . . . . ?
C16 C17 C18 C23 -128.08(19) . . . . ?
C16 C17 C24 C29 0.0(3) . . . . ?
C16 C17 C24 C25 -177.10(17) . . . . ?
C16 C15 C30 C29 -2.1(3) . . . . ?
C16 C15 C30 C31 174.86(17) . . . . ?
C18 C17 C16 C15 179.94(16) . . . . ?
C18 C17 C24 C29 -179.74(16) . . . . ?
C18 C17 C24 C25 3.2(3) . . . . ?
C18 C19 C20 C21 -0.6(3) . . . . ?
C18 C23 C22 C21 -1.3(3) . . . . ?
C15 N1 C8 C13 -37.6(2) . . . . ?
C15 N1 C8 C9 139.56(18) . . . . ?
C15 N1 C1 O1 -23.6(3) . . . . ?
C15 N1 C1 C2 151.08(16) . . . . ?
C15 C30 C31 C32 97.2(2) . . . . ?
C15 C30 C31 C36 -82.5(2) . . . . ?
C24 C17 C16 C15 0.2(3) . . . . ?
C24 C17 C18 C19 -131.61(19) . . . . ?
C24 C17 C18 C23 51.6(3) . . . . ?
C24 C29 C30 C15 2.3(3) . . . . ?
C24 C29 C30 C31 -174.74(17) . . . . ?
C24 C29 C28 C27 -1.0(3) . . . . ?
C24 C25 C26 C27 -2.2(3) . . . . ?
C29 C24 C25 C26 3.0(3) . . . . ?
C29 C30 C31 C32 -85.9(2) . . . . ?
C29 C30 C31 C36 94.4(2) . . . . ?
C29 C28 C27 C26 1.9(3) . . . . ?
C1 N1 C8 C13 155.26(17) . . . . ?
C1 N1 C8 C9 -27.6(3) . . . . ?
C1 N1 C15 C16 113.24(19) . . . . ?
C1 N1 C15 C30 -67.4(2) . . . . ?
C1 C2 C7 C6 171.67(18) . . . . ?
C1 C2 C3 C4 -170.8(2) . . . . ?
C30 C29 C28 C27 -178.34(18) . . . . ?
C30 C31 C32 C33 -179.79(18) . . . . ?
C30 C31 C36 C35 179.9(2) . . . . ?
C2 C7 C6 C5 -0.2(3) . . . . ?
C2 C3 C4 C5 -1.3(4) . . . . ?
C31 C32 C33 C34 -0.1(3) . . . . ?
C31 C36 C35 C34 -0.1(4) . . . . ?
C7 C2 C3 C4 0.6(3) . . . . ?
C7 C6 C5 C4 -0.5(3) . . . . ?
C19 C18 C23 C22 0.4(3) . . . . ?
C19 C20 C21 C22 -0.4(3) . . . . ?
C12 C11 C10 C9 0.4(3) . . . . ?
C13 C8 C9 C10 -3.2(3) . . . . ?
C13 C12 C11 C10 -2.0(3) . . . . ?
C13 C12 C11 C14 178.95(19) . . . . ?
C28 C29 C30 C15 179.56(17) . . . . ?
C28 C29 C30 C31 2.6(3) . . . . ?
C11 C12 C13 C8 1.0(3) . . . . ?
C9 C8 C13 C12 1.7(3) . . . . ?
C23 C18 C19 C20 0.6(3) . . . . ?
C23 C22 C21 C20 1.3(3) . . . . ?
C3 C2 C7 C6 0.1(3) . . . . ?
C25 C24 C29 C30 175.99(16) . . . . ?
C25 C24 C29 C28 -1.4(3) . . . . ?
C25 C26 C27 C28 -0.3(3) . . . . ?
C32 C31 C36 C35 0.2(3) . . . . ?
C32 C33 C34 C35 0.2(4) . . . . ?
C6 C5 C4 C3 1.2(4) . . . . ?
C36 C31 C32 C33 -0.1(3) . . . . ?
C33 C34 C35 C36 -0.1(4) . . . . ?
C14 C11 C10 C9 179.5(2) . . . . ?
